data_2208427
loop_
_publ_author_name
'Po-Run Liu'
'Xiang-Chao Zeng'
'Shi-Hai Xu'

_publ_section_title
;
 3-(1-Methyl-1<i>H</i>-pyrrole-2-carboxamido)propanoic acid
;
_journal_coeditor_code SJ2003
_journal_issue 3
_journal_name_full 'Acta Crystallographica Section E'
_journal_page_first o1181
_journal_page_last o1183
_journal_paper_doi 10.1107/S1600536806006040
_journal_volume 62
_journal_year 2006
_chemical_formula_iupac 'C9 H12 N2 O3'
_chemical_formula_moiety 'C9 H12 N2 O3'
_chemical_formula_sum 'C9 H12 N2 O3'
_chemical_formula_weight 196.21
_chemical_melting_point 406
_chemical_name_systematic
;
3-(1-Methyl-1H-pyrrole-2-carboxamido)propanoic acid
;
_space_group_IT_number 2
_symmetry_cell_setting triclinic
_symmetry_space_group_name_Hall '-P 1'
_symmetry_space_group_name_H-M 'P -1'
_atom_sites_solution_hydrogens geom
_atom_sites_solution_primary direct
_atom_sites_solution_secondary difmap
_audit_creation_method SHELXL-97
_cell_angle_alpha 88.297(5)
_cell_angle_beta 70.119(5)
_cell_angle_gamma 71.488(5)
_cell_formula_units_Z 2
_cell_length_a 7.651(3)
_cell_length_b 8.270(3)
_cell_length_c 8.551(3)
_cell_measurement_reflns_used 1580
_cell_measurement_temperature 293(2)
_cell_measurement_theta_max 21.88
_cell_measurement_theta_min 2.60
_cell_volume 480.6(3)
_computing_cell_refinement 'SAINT-Plus (Bruker, 1999)'
_computing_data_collection 'SMART (Bruker,1999)'
_computing_data_reduction SAINT-Plus
_computing_molecular_graphics 'SHELXTL (Bruker 1997)'
_computing_publication_material SHELXTL
_computing_structure_refinement 'SHELXL97 (Sheldrick, 1997)'
_computing_structure_solution 'SHELXS97 (Sheldrick, 1997)'
_diffrn_ambient_temperature 293(2)
_diffrn_measured_fraction_theta_full 0.974
_diffrn_measured_fraction_theta_max 0.974
_diffrn_measurement_device_type 'Bruker SMART area-detector'
_diffrn_measurement_method '\f and \w'
_diffrn_radiation_monochromator graphite
_diffrn_radiation_source 'fine-focus sealed tube'
_diffrn_radiation_type MoK\a
_diffrn_radiation_wavelength 0.71073
_diffrn_reflns_av_R_equivalents 0.0176
_diffrn_reflns_av_sigmaI/netI 0.0287
_diffrn_reflns_limit_h_max 9
_diffrn_reflns_limit_h_min -9
_diffrn_reflns_limit_k_max 10
_diffrn_reflns_limit_k_min -10
_diffrn_reflns_limit_l_max 10
_diffrn_reflns_limit_l_min -10
_diffrn_reflns_number 3942
_diffrn_reflns_theta_full 27.07
_diffrn_reflns_theta_max 27.07
_diffrn_reflns_theta_min 2.54
_diffrn_standards_number 0
_exptl_absorpt_coefficient_mu 0.103
_exptl_absorpt_correction_T_max 0.9807
_exptl_absorpt_correction_T_min 0.9599
_exptl_absorpt_correction_type multi-scan
_exptl_absorpt_process_details '(SADABS; Sheldrick, 1996)'
_exptl_crystal_colour colorless
_exptl_crystal_density_diffrn 1.356
_exptl_crystal_density_method 'not measured'
_exptl_crystal_description block
_exptl_crystal_F_000 208
_exptl_crystal_size_max 0.40
_exptl_crystal_size_mid 0.35
_exptl_crystal_size_min 0.19
_refine_diff_density_max 0.172
_refine_diff_density_min -0.202
_refine_ls_extinction_method none
_refine_ls_goodness_of_fit_ref 1.033
_refine_ls_hydrogen_treatment constr
_refine_ls_matrix_type full
_refine_ls_number_parameters 129
_refine_ls_number_reflns 2047
_refine_ls_number_restraints 0
_refine_ls_restrained_S_all 1.033
_refine_ls_R_factor_all 0.0669
_refine_ls_R_factor_gt 0.0420
_refine_ls_shift/su_max 0.001
_refine_ls_shift/su_mean 0.001
_refine_ls_structure_factor_coef Fsqd
_refine_ls_weighting_details 'calc w=1/[\s^2^(Fo^2^)+(0.0659P)^2^+0.0529P] where P=(Fo^2^+2Fc^2^)/3'
_refine_ls_weighting_scheme calc
_refine_ls_wR_factor_gt 0.1081
_refine_ls_wR_factor_ref 0.1228
_reflns_number_gt 1428
_reflns_number_total 2047
_reflns_threshold_expression I>2\s(I)
_cod_data_source_file sj2003.cif
_cod_data_source_block I
_cod_depositor_comments
;
The following automatic conversions were performed:
'_symmetry_cell_setting' value 'Triclinic' changed to 'triclinic'
according to '/home/saulius/struct/CIF-dictionaries/cif_core.dic'
dictionary named 'cif_core.dic' version 2.4.1 from 2010-06-29.

Automatic conversion script
Id: cif_fix_enum 1527 2010-12-29 10:47:43Z saulius 

The following automatic conversions were performed:

'_symmetry_cell_setting' value 'Triclinic' changed to 'triclinic'
according to /home/saulius/struct/CIF-dictionaries/cif_core.dic
dictionary named 'cif_core.dic' version 2.4.1 from 2010-06-29.

Automatic conversion script
Id: cif_fix_values 1715 2011-07-08 13:25:40Z adriana 
;
_cod_original_cell_volume 480.7(3)
_cod_database_code 2208427

loop_
_symmetry_equiv_pos_as_xyz
'x, y, z'
'-x, -y, -z'

loop_
_atom_site_type_symbol
_atom_site_label
_atom_site_fract_x
_atom_site_fract_y
_atom_site_fract_z
_atom_site_U_iso_or_equiv
_atom_site_adp_type
_atom_site_calc_flag
_atom_site_refinement_flags
_atom_site_occupancy
O O1 0.31802(16) 0.82740(14) 0.22651(14) 0.0479(3) Uani d . 1
N N2 0.62222(18) 0.64149(17) 0.11210(16) 0.0430(4) Uani d . 1
H H2 0.7029 0.5409 0.1094 0.052 Uiso calc R 1
O O3 0.96256(18) 0.89971(16) 0.21843(16) 0.0596(4) Uani d . 1
H H3 1.0754 0.8609 0.2185 0.089 Uiso calc R 1
C C5 0.4379(2) 0.68288(19) 0.21799(18) 0.0373(4) Uani d . 1
C C8 0.9415(2) 0.8090(2) 0.1071(2) 0.0418(4) Uani d . 1
C C4 0.3866(2) 0.5488(2) 0.32086(19) 0.0404(4) Uani d . 1
O O2 1.0672(2) 0.68284(17) 0.0303(2) 0.0737(5) Uani d . 1
N N1 0.2338(2) 0.58500(18) 0.47127(16) 0.0467(4) Uani d . 1
C C6 0.6903(3) 0.7619(2) 0.0012(2) 0.0484(4) Uani d . 1
H H6A 0.5869 0.8267 -0.0395 0.058 Uiso calc R 1
H H6B 0.8028 0.6991 -0.0942 0.058 Uiso calc R 1
C C7 0.7474(2) 0.8840(2) 0.0846(2) 0.0472(4) Uani d . 1
H H7A 0.7508 0.9813 0.0188 0.057 Uiso calc R 1
H H7B 0.6467 0.9262 0.1933 0.057 Uiso calc R 1
C C3 0.4677(3) 0.3743(2) 0.2905(2) 0.0529(5) Uani d . 1
H H3A 0.5738 0.3142 0.1977 0.063 Uiso calc R 1
C C1 0.2211(3) 0.4349(3) 0.5328(2) 0.0603(5) Uani d . 1
H H1 0.1300 0.4239 0.6336 0.072 Uiso calc R 1
C C9 0.1198(3) 0.7508(3) 0.5638(2) 0.0629(5) Uani d . 1
H H9A 0.1989 0.8245 0.5385 0.094 Uiso calc R 1
H H9B 0.0790 0.7372 0.6812 0.094 Uiso calc R 1
H H9C 0.0059 0.8006 0.5328 0.094 Uiso calc R 1
C C2 0.3612(3) 0.3033(3) 0.4251(3) 0.0651(6) Uani d . 1
H H2A 0.3828 0.1873 0.4381 0.078 Uiso calc R 1

loop_
_atom_site_aniso_label
_atom_site_aniso_U_11
_atom_site_aniso_U_22
_atom_site_aniso_U_33
_atom_site_aniso_U_12
_atom_site_aniso_U_13
_atom_site_aniso_U_23
O1 0.0337(6) 0.0449(7) 0.0591(7) -0.0087(5) -0.0130(5) 0.0086(5)
N2 0.0329(7) 0.0434(7) 0.0464(8) -0.0096(6) -0.0088(6) 0.0041(6)
O3 0.0389(7) 0.0603(8) 0.0731(9) -0.0067(6) -0.0190(6) -0.0115(7)
C5 0.0325(8) 0.0414(9) 0.0387(8) -0.0116(7) -0.0132(6) -0.0005(6)
C8 0.0338(9) 0.0372(8) 0.0461(9) -0.0117(7) -0.0041(7) 0.0067(7)
C4 0.0349(8) 0.0465(9) 0.0424(9) -0.0160(7) -0.0143(7) 0.0029(7)
O2 0.0445(8) 0.0629(9) 0.0956(11) 0.0053(7) -0.0207(7) -0.0261(8)
N1 0.0420(8) 0.0558(9) 0.0437(8) -0.0213(7) -0.0118(6) 0.0079(6)
C6 0.0408(9) 0.0633(11) 0.0399(9) -0.0197(8) -0.0105(7) 0.0112(8)
C7 0.0366(9) 0.0440(9) 0.0566(10) -0.0121(7) -0.0127(8) 0.0118(8)
C3 0.0523(11) 0.0453(10) 0.0621(11) -0.0172(8) -0.0200(9) 0.0041(8)
C1 0.0642(13) 0.0735(13) 0.0574(11) -0.0387(11) -0.0252(10) 0.0258(10)
C9 0.0565(12) 0.0699(13) 0.0477(10) -0.0188(10) -0.0013(9) -0.0033(9)
C2 0.0744(14) 0.0533(11) 0.0834(15) -0.0331(11) -0.0370(12) 0.0235(11)

loop_
_atom_type_symbol
_atom_type_description
_atom_type_scat_dispersion_real
_atom_type_scat_dispersion_imag
_atom_type_scat_source
C C 0.0033 0.0016 'International Tables Vol C Tables 4.2.6.8 and 6.1.1.4'
H H 0.0000 0.0000 'International Tables Vol C Tables 4.2.6.8 and 6.1.1.4'
N N 0.0061 0.0033 'International Tables Vol C Tables 4.2.6.8 and 6.1.1.4'
O O 0.0106 0.0060 'International Tables Vol C Tables 4.2.6.8 and 6.1.1.4'

loop_
_geom_angle_atom_site_label_1
_geom_angle_atom_site_label_2
_geom_angle_atom_site_label_3
_geom_angle
C5 N2 C6 121.56(14)
C5 N2 H2 119.2
C6 N2 H2 119.2
C8 O3 H3 109.5
O1 C5 N2 120.98(14)
O1 C5 C4 122.78(14)
N2 C5 C4 116.24(14)
O2 C8 O3 122.79(16)
O2 C8 C7 124.42(17)
O3 C8 C7 112.77(14)
C3 C4 N1 107.91(14)
C3 C4 C5 129.69(15)
N1 C4 C5 122.37(14)
C1 N1 C4 108.03(15)
C1 N1 C9 123.77(16)
C4 N1 C9 127.71(14)
N2 C6 C7 112.74(14)
N2 C6 H6A 109.0
C7 C6 H6A 109.0
N2 C6 H6B 109.0
C7 C6 H6B 109.0
H6A C6 H6B 107.8
C8 C7 C6 114.56(15)
C8 C7 H7A 108.6
C6 C7 H7A 108.6
C8 C7 H7B 108.6
C6 C7 H7B 108.6
H7A C7 H7B 107.6
C4 C3 C2 107.32(17)
C4 C3 H3A 126.3
C2 C3 H3A 126.3
C2 C1 N1 109.58(17)
C2 C1 H1 125.2
N1 C1 H1 125.2
N1 C9 H9A 109.5
N1 C9 H9B 109.5
H9A C9 H9B 109.5
N1 C9 H9C 109.5
H9A C9 H9C 109.5
H9B C9 H9C 109.5
C1 C2 C3 107.16(17)
C1 C2 H2A 126.4
C3 C2 H2A 126.4

loop_
_geom_bond_atom_site_label_1
_geom_bond_atom_site_label_2
_geom_bond_distance
O1 C5 1.2404(18)
N2 C5 1.3303(19)
N2 C6 1.449(2)
N2 H2 0.8600
O3 C8 1.311(2)
O3 H3 0.8200
C5 C4 1.463(2)
C8 O2 1.1912(19)
C8 C7 1.493(2)
C4 C3 1.371(2)
C4 N1 1.374(2)
N1 C1 1.353(2)
N1 C9 1.450(2)
C6 C7 1.501(2)
C6 H6A 0.9700
C6 H6B 0.9700
C7 H7A 0.9700
C7 H7B 0.9700
C3 C2 1.400(3)
C3 H3A 0.9300
C1 C2 1.352(3)
C1 H1 0.9300
C9 H9A 0.9600
C9 H9B 0.9600
C9 H9C 0.9600
C2 H2A 0.9300

loop_
_geom_hbond_atom_site_label_D
_geom_hbond_atom_site_label_H
_geom_hbond_atom_site_label_A
_geom_hbond_site_symmetry_A
_geom_hbond_distance_DH
_geom_hbond_distance_HA
_geom_hbond_distance_DA
_geom_hbond_angle_DHA
O3 H3 O1 1_655 0.82 1.81 2.6176(18) 167
N2 H2 O2 2_765 0.86 2.14 2.916(2) 150

loop_
_geom_torsion_atom_site_label_1
_geom_torsion_atom_site_label_2
_geom_torsion_atom_site_label_3
_geom_torsion_atom_site_label_4
_geom_torsion
C6 N2 C5 O1 -0.7(2)
C6 N2 C5 C4 178.86(13)
O1 C5 C4 C3 153.60(17)
N2 C5 C4 C3 -26.0(2)
O1 C5 C4 N1 -24.3(2)
N2 C5 C4 N1 156.13(14)
C3 C4 N1 C1 0.06(18)
C5 C4 N1 C1 178.35(15)
C3 C4 N1 C9 172.18(17)
C5 C4 N1 C9 -9.5(3)
C5 N2 C6 C7 82.65(18)
O2 C8 C7 C6 19.6(2)
O3 C8 C7 C6 -162.11(14)
N2 C6 C7 C8 76.33(18)
N1 C4 C3 C2 0.24(19)
C5 C4 C3 C2 -177.88(17)
C4 N1 C1 C2 -0.4(2)
C9 N1 C1 C2 -172.85(17)
N1 C1 C2 C3 0.5(2)
C4 C3 C2 C1 -0.5(2)

loop_
_cod_related_entry_id
_cod_related_entry_database
_cod_related_entry_code
1 ChemSpider 8711258
